data_7219844
loop_
_publ_author_name
'Yang, Li-Zi'
'Fang, Ran'
'Dou, Wei'
'Kirillov, Alexander M.'
'Xu, Cai-ling'
'Liu, Wei-Sheng'

_publ_section_title
;
 Structural diversity in new coordination polymers modulated by semirigid
 ether-linked pyridine-phthalate building block and ancillary ligands:
 syntheses, structures, and luminescence properties
;
_journal_issue 16
_journal_name_full CrystEngComm
_journal_page_first 3117
_journal_paper_doi 10.1039/C5CE00341E
_journal_volume 17
_journal_year 2015
_chemical_formula_moiety '0.04(C100 H68 N20 O20 Zn4), 0.15(H2 O)'
_chemical_formula_sum 'C3.85 H2.62 N0.77 O0.92 Zn0.15'
_chemical_formula_weight 84.43
_chemical_name_systematic
;
 ? 
;
_space_group_crystal_system monoclinic
_space_group_IT_number 14
_space_group_name_Hall '-P 2ybc'
_space_group_name_H-M_alt 'P 1 21/c 1'
_symmetry_space_group_name_Hall '-P 2ybc'
_symmetry_space_group_name_H-M 'P 1 21/c 1'
_atom_sites_solution_hydrogens geom
_atom_sites_solution_primary direct
_atom_sites_solution_secondary difmap
_audit_creation_date 2015-02-06
_audit_creation_method
;
Olex2 1.2
(compiled 2015.01.26 svn.r3150 for OlexSys, GUI svn.r4998)
;
_audit_update_record
;
2015-02-09 deposited with the CCDC.
2015-03-10 downloaded from the CCDC.
;
_cell_angle_alpha 90.00
_cell_angle_beta 100.353(10)
_cell_angle_gamma 90.00
_cell_formula_units_Z 26
_cell_length_a 14.2195(14)
_cell_length_b 11.2318(8)
_cell_length_c 14.6122(14)
_cell_measurement_reflns_used 3824
_cell_measurement_temperature 293.22(10)
_cell_measurement_theta_max 28.3390
_cell_measurement_theta_min 2.9110
_cell_volume 2295.7(4)
_computing_cell_refinement
;
CrysAlisPro, Agilent Technologies,
Version 1.171.36.28 (release 01-02-2013 CrysAlis171 .NET)
(compiled Feb  1 2013,16:14:44)
;
_computing_data_collection
;
CrysAlisPro, Agilent Technologies,
Version 1.171.36.28 (release 01-02-2013 CrysAlis171 .NET)
(compiled Feb  1 2013,16:14:44)
;
_computing_data_reduction
;
CrysAlisPro, Agilent Technologies,
Version 1.171.36.28 (release 01-02-2013 CrysAlis171 .NET)
(compiled Feb  1 2013,16:14:44)
;
_computing_molecular_graphics 'Olex2 (Dolomanov et al., 2009)'
_computing_publication_material 'Olex2 (Dolomanov et al., 2009)'
_computing_structure_refinement 'XL (Sheldrick, 2008)'
_computing_structure_solution 'XS (Sheldrick, 2008)'
_diffrn_ambient_temperature 293.22(10)
_diffrn_detector_area_resol_mean 10.5058
_diffrn_measured_fraction_theta_full 0.998
_diffrn_measured_fraction_theta_max 0.998
_diffrn_measurement_details
;
  1 omega  -21.00    5.00   1.0000    8.0000
omega____ theta____ kappa____ phi______ frames
    -      -15.1154  -57.0000    0.0000 26

  2 omega  -44.00   17.00   1.0000    8.0000
omega____ theta____ kappa____ phi______ frames
    -      -15.1154   57.0000    0.0000 61

  3 omega  -93.00   28.00   1.0000    8.0000
omega____ theta____ kappa____ phi______ frames
    -      -15.1154  -19.0000  150.0000 121

  4 omega   65.00   90.00   1.0000    8.0000
omega____ theta____ kappa____ phi______ frames
    -       15.2716  178.0000  -30.0000 25
;
_diffrn_measurement_device_type 'Xcalibur, Atlas, Gemini ultra'
_diffrn_measurement_method '\w scans'
_diffrn_orient_matrix_UB_11 0.0124901000
_diffrn_orient_matrix_UB_12 0.0246941000
_diffrn_orient_matrix_UB_13 0.0452873000
_diffrn_orient_matrix_UB_21 0.0213858000
_diffrn_orient_matrix_UB_22 0.0492924000
_diffrn_orient_matrix_UB_23 -0.0185922000
_diffrn_orient_matrix_UB_31 -0.0442399000
_diffrn_orient_matrix_UB_32 0.0307710000
_diffrn_orient_matrix_UB_33 -0.0065600000
_diffrn_radiation_monochromator graphite
_diffrn_radiation_type MoK\a
_diffrn_radiation_wavelength 0.71073
_diffrn_reflns_av_R_equivalents 0.0399
_diffrn_reflns_av_unetI/netI 0.0472
_diffrn_reflns_limit_h_max 16
_diffrn_reflns_limit_h_min -16
_diffrn_reflns_limit_k_max 13
_diffrn_reflns_limit_k_min -13
_diffrn_reflns_limit_l_max 17
_diffrn_reflns_limit_l_min -14
_diffrn_reflns_number 10685
_diffrn_reflns_theta_full 25.00
_diffrn_reflns_theta_max 25.00
_diffrn_reflns_theta_min 2.83
_diffrn_source 'Enhance (Mo) X-ray Source'
_exptl_absorpt_coefficient_mu 1.124
_exptl_absorpt_correction_T_max 1.00000
_exptl_absorpt_correction_T_min 0.60040
_exptl_absorpt_correction_type multi-scan
_exptl_absorpt_process_details
;
CrysAlisPro, Agilent Technologies,
Version 1.171.36.28 (release 01-02-2013 CrysAlis171 .NET)
(compiled Feb  1 2013,16:14:44)
Empirical absorption correction using spherical harmonics,
 implemented in SCALE3 ABSPACK scaling algorithm.
;
_exptl_crystal_colour 'clear light white'
_exptl_crystal_colour_lustre clear
_exptl_crystal_colour_modifier light
_exptl_crystal_colour_primary white
_exptl_crystal_density_diffrn 1.588
_exptl_crystal_density_method 'not measured'
_exptl_crystal_description plate
_exptl_crystal_F_000 1120
_exptl_crystal_size_max 0.16
_exptl_crystal_size_mid 0.14
_exptl_crystal_size_min 0.1
_refine_diff_density_max 0.445
_refine_diff_density_min -0.403
_refine_diff_density_rms 0.067
_refine_ls_extinction_method none
_refine_ls_goodness_of_fit_ref 1.045
_refine_ls_hydrogen_treatment constr
_refine_ls_matrix_type full
_refine_ls_number_parameters 337
_refine_ls_number_reflns 4045
_refine_ls_number_restraints 30
_refine_ls_restrained_S_all 1.072
_refine_ls_R_factor_all 0.0549
_refine_ls_R_factor_gt 0.0396
_refine_ls_shift/su_max 0.000
_refine_ls_shift/su_mean 0.000
_refine_ls_structure_factor_coef Fsqd
_refine_ls_weighting_details 'calc w=1/[\s^2^(Fo^2^)+(0.0500P)^2^+0.8192P] where P=(Fo^2^+2Fc^2^)/3'
_refine_ls_weighting_scheme calc
_refine_ls_wR_factor_gt 0.0977
_refine_ls_wR_factor_ref 0.1102
_reflns_number_gt 3213
_reflns_number_total 4045
_reflns_threshold_expression >2sigma(I)
_cod_data_source_file c5ce00341e2.cif
_cod_data_source_block 0715-1-znso4
_cod_depositor_comments 'Adding full bibliography for 7219841--7219847.cif.'
_cod_database_code 7219844
_chemical_oxdiff_formula 'C H O N S Zn'
_reflns_odcompleteness_completeness 99.06
_reflns_odcompleteness_iscentric 1
_reflns_odcompleteness_theta 28.02
_olex2_refinement_description
;
1. Fixed Uiso
 At 1.2 times of:
  All C(H) groups
 At 1.5 times of:
  All O(H,H) groups
2. Uiso/Uaniso restraints and constraints
Uanis(O6) \\sim Ueq: with sigma of 0.01 and sigma for terminal atoms of 0.02
Uanis(O6) \\sim Ueq, Uanis(C1) \\sim Ueq, Uanis(N1) \\sim Ueq: with sigma of
0.01 and sigma for terminal atoms of 0.02
Uanis(N1) \\sim Ueq: with sigma of 0.01 and sigma for terminal atoms of 0.02
3.a Free rotating group:
 O6(H6A,H6B)
3.b Aromatic/amide H refined with riding coordinates:
 C9(H9), C21(H21), C14(H14), C22(H22), C23(H23), C16(H16), C19(H19), C18(H18),
 C24(H24), C25(H25), C15(H15), C2(H2), C7(H7), C8(H8), C1(H1), C4(H4), C5(H5)
;
_olex2_submission_special_instructions 'No special instructions were received'

loop_
_space_group_symop_id
_space_group_symop_operation_xyz
1 'x, y, z'
2 '-x, y+1/2, -z+1/2'
3 '-x, -y, -z'
4 'x, -y-1/2, z-1/2'

loop_
_atom_site_label
_atom_site_type_symbol
_atom_site_fract_x
_atom_site_fract_y
_atom_site_fract_z
_atom_site_U_iso_or_equiv
_atom_site_adp_type
_atom_site_occupancy
_atom_site_calc_flag
_atom_site_refinement_flags_posn
_atom_site_refinement_flags_adp
Zn1 Zn 0.41450(2) 0.24166(3) 0.21443(2) 0.02966(15) Uani 1 d . .
C9 C 0.2500(2) 0.7717(3) 0.1483(2) 0.0376(8) Uani 1 d . .
H9 H 0.2722 0.8476 0.1662 0.045 Uiso 1 calc R .
O5 O 0.32490(15) 0.37832(18) 0.21540(15) 0.0378(5) Uani 1 d . .
N4 N 0.31571(17) -0.4672(2) -0.13286(18) 0.0325(6) Uani 1 d . .
N3 N 0.35063(18) 0.0032(2) -0.00459(18) 0.0345(6) Uani 1 d . .
O4 O 0.39803(15) 0.43787(19) 0.10128(16) 0.0415(6) Uani 1 d . .
N2 N 0.37641(17) 0.1544(2) 0.09181(17) 0.0310(6) Uani 1 d . .
C13 C 0.3402(2) 0.4522(3) 0.1540(2) 0.0319(7) Uani 1 d . .
C11 C 0.2776(2) 0.5615(3) 0.1418(2) 0.0291(7) Uani 1 d . .
C10 C 0.3108(2) 0.6760(3) 0.1685(2) 0.0299(7) Uani 1 d . .
C21 C 0.4089(2) -0.3119(3) -0.0419(2) 0.0345(7) Uani 1 d . .
H21 H 0.4589 -0.3654 -0.0249 0.041 Uiso 1 calc R .
C14 C 0.3868(2) 0.0392(3) 0.0833(2) 0.0327(7) Uani 1 d . .
H14 H 0.4150 -0.0110 0.1311 0.039 Uiso 1 calc R .
C17 C 0.3427(2) -0.1171(3) -0.0368(2) 0.0330(7) Uani 1 d . .
C20 C 0.3240(2) -0.3487(3) -0.0971(2) 0.0318(7) Uani 1 d . .
C22 C 0.4181(2) -0.1943(3) -0.0126(2) 0.0331(7) Uani 1 d . .
H22 H 0.4750 -0.1678 0.0234 0.040 Uiso 1 calc R .
C23 C 0.3850(2) -0.5291(3) -0.1638(2) 0.0328(7) Uani 1 d . .
H23 H 0.4477 -0.5030 -0.1596 0.039 Uiso 1 calc R .
C16 C 0.3170(3) 0.1031(3) -0.0549(2) 0.0439(9) Uani 1 d . .
H16 H 0.2893 0.1067 -0.1175 0.053 Uiso 1 calc R .
C19 C 0.2485(2) -0.2716(3) -0.1209(2) 0.0390(8) Uani 1 d . .
H19 H 0.1919 -0.2974 -0.1578 0.047 Uiso 1 calc R .
C18 C 0.2575(2) -0.1552(3) -0.0895(2) 0.0398(8) Uani 1 d . .
H18 H 0.2063 -0.1028 -0.1037 0.048 Uiso 1 calc R .
C24 C 0.2337(2) -0.5358(3) -0.1520(3) 0.0439(9) Uani 1 d . .
H24 H 0.1738 -0.5168 -0.1389 0.053 Uiso 1 calc R .
C25 C 0.2577(2) -0.6353(3) -0.1932(2) 0.0398(8) Uani 1 d . .
H25 H 0.2163 -0.6977 -0.2136 0.048 Uiso 1 calc R .
C15 C 0.3324(2) 0.1940(3) 0.0053(2) 0.0407(8) Uani 1 d . .
H15 H 0.3159 0.2728 -0.0092 0.049 Uiso 1 calc R .
C2 C 0.0813(3) 0.2554(4) 0.0892(5) 0.0817(17) Uani 1 d . .
H2 H 0.0972 0.2286 0.0337 0.098 Uiso 1 calc R .
C7 C 0.1238(2) 0.6461(3) 0.0765(3) 0.0516(10) Uani 1 d . .
H7 H 0.0612 0.6354 0.0458 0.062 Uiso 1 calc R .
C8 C 0.1572(3) 0.7581(3) 0.1025(3) 0.0498(10) Uani 1 d . .
H8 H 0.1176 0.8240 0.0893 0.060 Uiso 1 calc R .
C3 C 0.1074(2) 0.3686(3) 0.1209(3) 0.0530(10) Uani 1 d . .
C1 C 0.0138(4) 0.2251(6) 0.2198(6) 0.100(2) Uani 1 d . U
H1 H -0.0196 0.1765 0.2543 0.120 Uiso 1 calc R .
C4 C 0.0870(3) 0.4049(4) 0.2040(4) 0.0739(14) Uani 1 d . .
H4 H 0.1054 0.4804 0.2267 0.089 Uiso 1 calc R .
N1 N 0.0321(3) 0.1822(4) 0.1393(5) 0.1077(16) Uani 1 d . U
C5 C 0.0399(3) 0.3317(4) 0.2537(4) 0.0857(16) Uani 1 d . .
H5 H 0.0261 0.3558 0.3107 0.103 Uiso 1 calc R .
O1 O 0.15154(17) 0.4368(2) 0.06366(18) 0.0536(7) Uani 1 d . .
C6 C 0.1839(2) 0.5501(3) 0.0962(2) 0.0384(8) Uani 1 d . .
O3 O 0.45292(15) 0.60210(19) 0.26024(16) 0.0439(6) Uani 1 d . .
N5 N 0.35232(17) -0.6312(2) -0.20063(17) 0.0323(6) Uani 1 d . .
C12 C 0.4111(2) 0.6896(3) 0.2206(2) 0.0334(7) Uani 1 d . .
O2 O 0.45171(16) 0.79129(19) 0.22169(16) 0.0412(6) Uani 1 d . .
O6 O 0.0441(11) 0.0320(11) -0.0670(12) 0.326(5) Uani 1 d . U
H6A H 0.0930 0.0181 -0.0257 0.489 Uiso 1 d G .
H6B H 0.0320 -0.0285 -0.1021 0.489 Uiso 1 d G .

loop_
_atom_site_aniso_label
_atom_site_aniso_U_11
_atom_site_aniso_U_22
_atom_site_aniso_U_33
_atom_site_aniso_U_23
_atom_site_aniso_U_13
_atom_site_aniso_U_12
Zn1 0.0385(2) 0.0222(2) 0.0282(2) -0.00052(15) 0.00552(17) 0.00023(14)
C9 0.0421(19) 0.0324(17) 0.040(2) 0.0063(16) 0.0131(16) 0.0062(15)
O5 0.0490(13) 0.0258(11) 0.0396(13) 0.0066(10) 0.0104(11) 0.0039(10)
N4 0.0390(14) 0.0235(13) 0.0368(15) -0.0071(12) 0.0119(12) -0.0025(11)
N3 0.0518(16) 0.0231(13) 0.0282(14) -0.0027(12) 0.0059(12) 0.0002(12)
O4 0.0420(12) 0.0357(12) 0.0498(15) -0.0090(11) 0.0165(11) 0.0004(10)
N2 0.0439(15) 0.0208(12) 0.0274(14) -0.0023(11) 0.0038(12) 0.0011(11)
C13 0.0338(16) 0.0253(15) 0.0347(18) -0.0050(15) 0.0009(14) -0.0014(13)
C11 0.0362(16) 0.0255(15) 0.0265(16) 0.0025(13) 0.0080(13) 0.0034(13)
C10 0.0349(16) 0.0273(16) 0.0291(17) 0.0029(14) 0.0100(13) 0.0035(13)
C21 0.0399(18) 0.0287(17) 0.0362(19) -0.0049(15) 0.0101(15) 0.0040(14)
C14 0.0441(18) 0.0262(16) 0.0266(17) 0.0018(14) 0.0028(14) 0.0022(14)
C17 0.0497(19) 0.0213(15) 0.0306(17) -0.0050(14) 0.0141(15) -0.0025(14)
C20 0.0423(18) 0.0234(15) 0.0321(18) -0.0036(14) 0.0132(15) -0.0005(14)
C22 0.0375(17) 0.0326(17) 0.0301(17) -0.0073(15) 0.0084(14) -0.0036(14)
C23 0.0372(16) 0.0271(16) 0.0355(18) -0.0047(15) 0.0102(14) -0.0020(14)
C16 0.066(2) 0.0312(18) 0.0292(18) 0.0012(16) -0.0056(16) 0.0036(16)
C19 0.0401(18) 0.0336(17) 0.042(2) -0.0094(16) 0.0049(16) 0.0000(15)
C18 0.0423(18) 0.0309(17) 0.045(2) -0.0078(16) 0.0031(16) 0.0093(15)
C24 0.0399(18) 0.0346(18) 0.060(2) -0.0106(18) 0.0159(17) -0.0055(15)
C25 0.0406(18) 0.0309(17) 0.049(2) -0.0110(16) 0.0107(16) -0.0095(15)
C15 0.059(2) 0.0232(16) 0.0362(19) 0.0013(16) -0.0004(16) 0.0062(15)
C2 0.065(3) 0.055(3) 0.110(5) 0.011(3) -0.025(3) -0.010(2)
C7 0.0366(18) 0.054(2) 0.061(3) 0.008(2) -0.0001(17) 0.0064(17)
C8 0.045(2) 0.042(2) 0.062(3) 0.0142(19) 0.0110(19) 0.0159(16)
C3 0.0319(18) 0.046(2) 0.076(3) 0.010(2) -0.0041(19) -0.0053(17)
C1 0.061(3) 0.089(4) 0.150(6) 0.044(4) 0.017(4) -0.020(3)
C4 0.059(3) 0.059(3) 0.112(4) 0.016(3) 0.036(3) 0.000(2)
N1 0.082(3) 0.075(3) 0.149(4) 0.026(3) -0.025(3) -0.030(2)
C5 0.068(3) 0.070(3) 0.131(5) 0.027(3) 0.050(3) -0.002(3)
O1 0.0533(15) 0.0465(15) 0.0560(17) -0.0038(13) -0.0040(13) -0.0092(12)
C6 0.0382(18) 0.0345(18) 0.041(2) 0.0018(16) 0.0045(15) -0.0026(15)
O3 0.0442(13) 0.0337(13) 0.0493(15) -0.0026(12) -0.0039(11) 0.0068(11)
N5 0.0408(15) 0.0224(13) 0.0339(15) -0.0020(12) 0.0071(12) -0.0026(11)
C12 0.0401(18) 0.0306(17) 0.0306(18) -0.0071(15) 0.0095(14) 0.0009(15)
O2 0.0462(13) 0.0302(12) 0.0466(15) -0.0020(11) 0.0064(11) -0.0058(11)
O6 0.312(10) 0.299(10) 0.358(11) -0.034(9) 0.035(8) 0.063(8)

loop_
_atom_type_symbol
_atom_type_description
_atom_type_scat_dispersion_real
_atom_type_scat_dispersion_imag
_atom_type_scat_source
C C 0.0033 0.0016 'International Tables Vol C Tables 4.2.6.8 and 6.1.1.4'
H H 0.0000 0.0000 'International Tables Vol C Tables 4.2.6.8 and 6.1.1.4'
N N 0.0061 0.0033 'International Tables Vol C Tables 4.2.6.8 and 6.1.1.4'
O O 0.0106 0.0060 'International Tables Vol C Tables 4.2.6.8 and 6.1.1.4'
Zn Zn 0.2839 1.4301 'International Tables Vol C Tables 4.2.6.8 and 6.1.1.4'

loop_
_geom_angle_atom_site_label_1
_geom_angle_atom_site_label_2
_geom_angle_atom_site_label_3
_geom_angle
_geom_angle_site_symmetry_1
_geom_angle_site_symmetry_3
O5 Zn1 N2 107.95(9) . .
O5 Zn1 O3 166.93(8) . 2_645
O5 Zn1 N5 96.60(9) . 4_556
O5 Zn1 C12 138.61(10) . 2_645
O5 Zn1 O2 109.30(9) . 2_645
N2 Zn1 O3 84.24(9) . 2_645
N2 Zn1 N5 99.54(10) . 4_556
N2 Zn1 C12 107.73(10) . 2_645
N2 Zn1 O2 127.96(9) . 2_645
O3 Zn1 C12 28.58(9) 2_645 2_645
N5 Zn1 O3 85.70(9) 4_556 2_645
N5 Zn1 C12 97.53(10) 4_556 2_645
O2 Zn1 O3 58.14(8) 2_645 2_645
O2 Zn1 N5 110.75(10) 2_645 4_556
O2 Zn1 C12 29.64(10) 2_645 2_645
C8 C9 C10 121.8(3) . .
C13 O5 Zn1 107.90(18) . .
C23 N4 C20 125.9(2) . .
C23 N4 C24 106.6(2) . .
C24 N4 C20 127.2(3) . .
C14 N3 C17 126.0(3) . .
C14 N3 C16 107.3(3) . .
C16 N3 C17 126.5(3) . .
C14 N2 Zn1 122.9(2) . .
C14 N2 C15 105.8(3) . .
C15 N2 Zn1 131.2(2) . .
O5 C13 C11 116.3(3) . .
O4 C13 O5 125.0(3) . .
O4 C13 C11 118.5(3) . .
C10 C11 C13 123.5(3) . .
C6 C11 C13 118.6(3) . .
C6 C11 C10 117.8(3) . .
C9 C10 C11 119.3(3) . .
C9 C10 C12 122.1(3) . .
C11 C10 C12 118.6(3) . .
C20 C21 C22 119.1(3) . .
N2 C14 N3 110.7(3) . .
C22 C17 N3 119.9(3) . .
C22 C17 C18 120.9(3) . .
C18 C17 N3 119.1(3) . .
C21 C20 N4 119.7(3) . .
C19 C20 N4 119.0(3) . .
C19 C20 C21 121.2(3) . .
C17 C22 C21 119.6(3) . .
N5 C23 N4 111.2(3) . .
C15 C16 N3 105.7(3) . .
C20 C19 C18 119.3(3) . .
C17 C18 C19 119.8(3) . .
C25 C24 N4 106.3(3) . .
C24 C25 N5 109.9(3) . .
C16 C15 N2 110.5(3) . .
N1 C2 C3 120.3(6) . .
C8 C7 C6 119.3(3) . .
C7 C8 C9 119.4(3) . .
C4 C3 C2 119.1(5) . .
C4 C3 O1 125.0(4) . .
O1 C3 C2 115.9(5) . .
C5 C1 N1 124.7(5) . .
C5 C4 C3 120.2(5) . .
C1 N1 C2 116.8(5) . .
C1 C5 C4 118.8(6) . .
C3 O1 C6 117.3(3) . .
C11 C6 O1 118.4(3) . .
C7 C6 C11 122.5(3) . .
C7 C6 O1 119.0(3) . .
C12 O3 Zn1 81.55(18) . 2_655
C23 N5 Zn1 127.8(2) . 4
C23 N5 C25 106.0(2) . .
C25 N5 Zn1 124.1(2) . 4
C10 C12 Zn1 169.2(2) . 2_655
O3 C12 Zn1 69.86(17) . 2_655
O3 C12 C10 119.3(3) . .
O3 C12 O2 121.7(3) . .
O2 C12 Zn1 52.12(15) . 2_655
O2 C12 C10 119.0(3) . .
C12 O2 Zn1 98.2(2) . 2_655

loop_
_geom_bond_atom_site_label_1
_geom_bond_atom_site_label_2
_geom_bond_distance
_geom_bond_site_symmetry_2
Zn1 O5 1.997(2) .
Zn1 N2 2.028(2) .
Zn1 O3 2.428(2) 2_645
Zn1 N5 2.063(2) 4_556
Zn1 C12 2.558(3) 2_645
Zn1 O2 2.040(2) 2_645
C9 C10 1.378(4) .
C9 C8 1.376(5) .
O5 C13 1.269(4) .
N4 C20 1.428(4) .
N4 C23 1.348(4) .
N4 C24 1.384(4) .
N3 C14 1.357(4) .
N3 C17 1.428(4) .
N3 C16 1.380(4) .
O4 C13 1.234(4) .
N2 C14 1.311(4) .
N2 C15 1.380(4) .
C13 C11 1.508(4) .
C11 C10 1.401(4) .
C11 C6 1.383(4) .
C10 C12 1.499(4) .
C21 C20 1.388(4) .
C21 C22 1.388(5) .
C17 C22 1.375(4) .
C17 C18 1.381(4) .
C20 C19 1.375(4) .
C23 N5 1.316(4) .
C16 C15 1.339(4) .
C19 C18 1.385(4) .
C24 C25 1.342(4) .
C25 N5 1.370(4) .
C2 C3 1.381(6) .
C2 N1 1.374(7) .
C7 C8 1.374(5) .
C7 C6 1.374(5) .
C3 C4 1.362(6) .
C3 O1 1.366(4) .
C1 N1 1.339(8) .
C1 C5 1.323(8) .
C4 C5 1.351(6) .
O1 C6 1.406(4) .
O3 Zn1 2.428(2) 2_655
O3 C12 1.237(4) .
N5 Zn1 2.063(2) 4
C12 Zn1 2.558(3) 2_655
C12 O2 1.278(4) .
O2 Zn1 2.040(2) 2_655
